data_2212406
loop_
_publ_author_name
'Hai-Bing Li'
'Ya Li'
'De-Jun Xiong'
'De-Mei Tian'

_publ_section_title <i>N</i>,<i>N</i>'-Bis(5,5-dimethyl-2-thioxo-1,3,2-dioxaphosphinan-2-yl)ethane-1,2-diamine
_journal_coeditor_code WN2104
_journal_issue 2
_journal_name_full 'Acta Crystallographica Section E'
_journal_page_first o606
_journal_page_last o607
_journal_paper_doi 10.1107/S1600536807000694
_journal_volume 63
_journal_year 2007
_chemical_formula_iupac 'C12 H26 N2 O4 P2 S2'
_chemical_formula_moiety 'C12 H26 N2 O4 P2 S2'
_chemical_formula_sum 'C12 H26 N2 O4 P2 S2'
_chemical_formula_weight 388.41
_chemical_name_systematic
;
N,N'-Bis(5,5-dimethyl-2-thioxo-1,3,2-dioxaphosphinan-2-yl)ethane-1,2-diamine
;
_space_group_IT_number 14
_symmetry_cell_setting monoclinic
_symmetry_space_group_name_Hall '-P 2ybc'
_symmetry_space_group_name_H-M 'P 1 21/c 1'
_atom_sites_solution_hydrogens geom
_atom_sites_solution_primary direct
_atom_sites_solution_secondary difmap
_audit_creation_method SHELXL-97
_cell_angle_alpha 90.00
_cell_angle_beta 98.560(3)
_cell_angle_gamma 90.00
_cell_formula_units_Z 4
_cell_length_a 14.545(2)
_cell_length_b 11.2714(16)
_cell_length_c 12.1561(18)
_cell_measurement_reflns_used 2386
_cell_measurement_temperature 298(2)
_cell_measurement_theta_max 21.00
_cell_measurement_theta_min 2.30
_cell_volume 1970.7(5)
_computing_cell_refinement 'SAINT (Bruker, 1999)'
_computing_data_collection 'SMART (Bruker, 1997)'
_computing_data_reduction SAINT
_computing_molecular_graphics 'SHELXTL (Bruker, 2001)'
_computing_publication_material SHELXTL
_computing_structure_refinement 'SHELXL97 (Sheldrick, 1997)'
_computing_structure_solution 'SHELXS97 (Sheldrick, 1997)'
_diffrn_ambient_temperature 298(2)
_diffrn_measured_fraction_theta_full 0.997
_diffrn_measured_fraction_theta_max 0.997
_diffrn_measurement_device_type 'Bruker SMART APEX CCD'
_diffrn_measurement_method '\f and \w'
_diffrn_radiation_monochromator graphite
_diffrn_radiation_source 'fine-focus sealed tube'
_diffrn_radiation_type MoK\a
_diffrn_radiation_wavelength 0.71073
_diffrn_reflns_av_R_equivalents 0.0579
_diffrn_reflns_av_sigmaI/netI 0.0639
_diffrn_reflns_limit_h_max 18
_diffrn_reflns_limit_h_min -18
_diffrn_reflns_limit_k_max 14
_diffrn_reflns_limit_k_min -12
_diffrn_reflns_limit_l_max 15
_diffrn_reflns_limit_l_min -15
_diffrn_reflns_number 14414
_diffrn_reflns_theta_full 27.00
_diffrn_reflns_theta_max 27.00
_diffrn_reflns_theta_min 2.30
_diffrn_standards_number 0
_exptl_absorpt_coefficient_mu 0.448
_exptl_absorpt_correction_type none
_exptl_crystal_colour colorless
_exptl_crystal_density_diffrn 1.309
_exptl_crystal_density_method 'not measured'
_exptl_crystal_description needle
_exptl_crystal_F_000 824
_exptl_crystal_size_max 0.40
_exptl_crystal_size_mid 0.12
_exptl_crystal_size_min 0.06
_refine_diff_density_max 0.289
_refine_diff_density_min -0.310
_refine_ls_extinction_method none
_refine_ls_goodness_of_fit_ref 1.010
_refine_ls_hydrogen_treatment mixed
_refine_ls_matrix_type full
_refine_ls_number_parameters 209
_refine_ls_number_reflns 4296
_refine_ls_number_restraints 2
_refine_ls_restrained_S_all 1.010
_refine_ls_R_factor_all 0.0970
_refine_ls_R_factor_gt 0.0559
_refine_ls_shift/su_max 0.007
_refine_ls_shift/su_mean 0.000
_refine_ls_structure_factor_coef Fsqd
_refine_ls_weighting_details 'calc w=1/[\s^2^(Fo^2^)+(0.0697P)^2^] where P=(Fo^2^+2Fc^2^)/3'
_refine_ls_weighting_scheme calc
_refine_ls_wR_factor_gt 0.1289
_refine_ls_wR_factor_ref 0.1490
_reflns_number_gt 2741
_reflns_number_total 4296
_reflns_threshold_expression I>2\s(I)
_cod_data_source_file wn2104.cif
_cod_data_source_block I
_cod_original_cell_volume 1970.8(5)
_cod_original_sg_symbol_H-M 'P 21/c'
_cod_database_code 2212406
_cod_database_fobs_code 2212406

loop_
_symmetry_equiv_pos_as_xyz
'x, y, z'
'-x, y+1/2, -z+1/2'
'-x, -y, -z'
'x, -y-1/2, z-1/2'

loop_
_atom_site_type_symbol
_atom_site_label
_atom_site_fract_x
_atom_site_fract_y
_atom_site_fract_z
_atom_site_U_iso_or_equiv
_atom_site_adp_type
_atom_site_calc_flag
_atom_site_refinement_flags
_atom_site_occupancy
C C1 1.0162(2) 0.1995(3) 0.4843(3) 0.0791(12) Uani d . 1
H H1A 1.0022 0.1725 0.4088 0.119 Uiso calc R 1
H H1B 1.0503 0.1391 0.5289 0.119 Uiso calc R 1
H H1C 1.0530 0.2704 0.4869 0.119 Uiso calc R 1
C C2 0.8615(2) 0.1177(3) 0.5142(4) 0.0785(11) Uani d . 1
H H2A 0.8044 0.1359 0.5412 0.118 Uiso calc R 1
H H2B 0.8912 0.0517 0.5550 0.118 Uiso calc R 1
H H2C 0.8487 0.0977 0.4366 0.118 Uiso calc R 1
C C3 0.9258(2) 0.2256(3) 0.5296(3) 0.0512(8) Uani d . 1
C C4 0.9492(2) 0.2561(3) 0.6522(3) 0.0623(9) Uani d . 1
H H4A 0.9774 0.1878 0.6923 0.075 Uiso calc R 1
H H4B 0.9940 0.3204 0.6613 0.075 Uiso calc R 1
C C5 0.8793(2) 0.3317(3) 0.4693(3) 0.0541(8) Uani d . 1
H H5A 0.9233 0.3968 0.4731 0.065 Uiso calc R 1
H H5B 0.8606 0.3118 0.3915 0.065 Uiso calc R 1
C C6 0.6526(2) 0.2866(3) 0.6678(3) 0.0582(9) Uani d . 1
H H6A 0.6242 0.2769 0.7345 0.070 Uiso calc R 1
H H6B 0.6916 0.2179 0.6612 0.070 Uiso calc R 1
C C7 0.5783(2) 0.2920(3) 0.5692(3) 0.0590(9) Uani d . 1
H H7A 0.5399 0.3613 0.5752 0.071 Uiso calc R 1
H H7B 0.6067 0.3001 0.5023 0.071 Uiso calc R 1
C C8 0.3644(3) 0.4698(3) 0.7038(4) 0.0851(12) Uani d . 1
H H8A 0.3860 0.4982 0.7776 0.128 Uiso calc R 1
H H8B 0.3262 0.5292 0.6630 0.128 Uiso calc R 1
H H8C 0.4167 0.4530 0.6667 0.128 Uiso calc R 1
C C9 0.2210(3) 0.3831(4) 0.7642(4) 0.0894(13) Uani d . 1
H H9A 0.1816 0.3144 0.7589 0.134 Uiso calc R 1
H H9B 0.1878 0.4484 0.7264 0.134 Uiso calc R 1
H H9C 0.2395 0.4031 0.8411 0.134 Uiso calc R 1
C C10 0.3074(2) 0.3564(3) 0.7105(3) 0.0543(8) Uani d . 1
C C11 0.3635(2) 0.2634(3) 0.7798(3) 0.0574(9) Uani d . 1
H H11A 0.3859 0.2961 0.8527 0.069 Uiso calc R 1
H H11B 0.3236 0.1966 0.7899 0.069 Uiso calc R 1
C C12 0.2776(2) 0.3073(3) 0.5956(3) 0.0642(10) Uani d . 1
H H12A 0.2369 0.2398 0.5997 0.077 Uiso calc R 1
H H12B 0.2431 0.3673 0.5493 0.077 Uiso calc R 1
N N1 0.71077(18) 0.3936(2) 0.6788(3) 0.0604(8) Uani d D 1
H H1 0.697(2) 0.448(2) 0.723(2) 0.073 Uiso d D 1
N N2 0.51986(18) 0.1856(2) 0.5604(2) 0.0565(7) Uani d D 1
H H2 0.542(2) 0.1209(17) 0.540(3) 0.068 Uiso d D 1
O O1 0.86713(14) 0.29115(18) 0.69910(16) 0.0533(6) Uani d . 1
O O2 0.79811(12) 0.36940(18) 0.51684(16) 0.0491(5) Uani d . 1
O O3 0.35851(14) 0.2705(2) 0.54550(16) 0.0578(6) Uani d . 1
O O4 0.44261(12) 0.22139(18) 0.72998(16) 0.0471(5) Uani d . 1
P P1 0.81284(5) 0.40352(7) 0.64439(7) 0.0437(2) Uani d . 1
P P2 0.42334(5) 0.17206(7) 0.60793(6) 0.0433(2) Uani d . 1
S S1 0.87364(6) 0.55212(9) 0.68037(9) 0.0739(3) Uani d . 1
S S2 0.37140(6) 0.01434(8) 0.59235(9) 0.0733(3) Uani d . 1

loop_
_atom_site_aniso_label
_atom_site_aniso_U_11
_atom_site_aniso_U_22
_atom_site_aniso_U_33
_atom_site_aniso_U_12
_atom_site_aniso_U_13
_atom_site_aniso_U_23
C1 0.064(2) 0.078(3) 0.100(3) 0.0146(19) 0.029(2) 0.001(2)
C2 0.087(3) 0.052(2) 0.103(3) -0.0057(19) 0.033(2) -0.021(2)
C3 0.0486(17) 0.0459(19) 0.061(2) 0.0019(14) 0.0147(15) 0.0011(16)
C4 0.0550(19) 0.064(2) 0.065(2) 0.0146(16) -0.0012(17) 0.0093(19)
C5 0.0563(18) 0.058(2) 0.049(2) 0.0028(16) 0.0116(15) 0.0027(17)
C6 0.0505(17) 0.050(2) 0.077(3) -0.0099(14) 0.0196(17) -0.0020(18)
C7 0.0550(19) 0.056(2) 0.069(2) -0.0145(15) 0.0188(17) -0.0028(18)
C8 0.091(3) 0.054(2) 0.112(4) 0.000(2) 0.018(2) -0.013(2)
C9 0.081(3) 0.094(3) 0.099(3) 0.020(2) 0.032(2) -0.017(3)
C10 0.0586(19) 0.050(2) 0.055(2) 0.0052(15) 0.0099(16) -0.0085(17)
C11 0.067(2) 0.068(2) 0.0388(19) 0.0053(17) 0.0139(15) -0.0087(17)
C12 0.0548(19) 0.081(3) 0.053(2) 0.0130(17) -0.0045(16) -0.0092(19)
N1 0.0536(15) 0.0478(17) 0.084(2) -0.0118(13) 0.0244(14) -0.0205(15)
N2 0.0556(15) 0.0484(17) 0.071(2) -0.0116(13) 0.0280(13) -0.0117(15)
O1 0.0631(13) 0.0526(13) 0.0444(13) 0.0088(10) 0.0092(10) 0.0068(10)
O2 0.0428(10) 0.0552(13) 0.0472(13) 0.0059(9) 0.0003(9) -0.0019(10)
O3 0.0649(13) 0.0758(16) 0.0314(12) 0.0090(11) 0.0032(10) 0.0002(11)
O4 0.0469(11) 0.0576(13) 0.0355(12) 0.0038(9) 0.0015(9) -0.0044(10)
P1 0.0419(4) 0.0400(4) 0.0486(5) -0.0050(3) 0.0049(3) -0.0020(4)
P2 0.0447(4) 0.0489(5) 0.0374(5) -0.0073(3) 0.0097(3) -0.0070(4)
S1 0.0693(6) 0.0525(6) 0.1000(9) -0.0235(4) 0.0127(5) -0.0172(5)
S2 0.0760(6) 0.0615(6) 0.0915(8) -0.0283(5) 0.0430(5) -0.0277(5)

loop_
_atom_type_symbol
_atom_type_description
_atom_type_scat_dispersion_real
_atom_type_scat_dispersion_imag
_atom_type_scat_source
C C 0.0033 0.0016 'International Tables Vol C Tables 4.2.6.8 and 6.1.1.4'
H H 0.0000 0.0000 'International Tables Vol C Tables 4.2.6.8 and 6.1.1.4'
N N 0.0061 0.0033 'International Tables Vol C Tables 4.2.6.8 and 6.1.1.4'
O O 0.0106 0.0060 'International Tables Vol C Tables 4.2.6.8 and 6.1.1.4'
P P 0.1023 0.0942 'International Tables Vol C Tables 4.2.6.8 and 6.1.1.4'
S S 0.1246 0.1234 'International Tables Vol C Tables 4.2.6.8 and 6.1.1.4'

loop_
_geom_angle_atom_site_label_1
_geom_angle_atom_site_label_2
_geom_angle_atom_site_label_3
_geom_angle
C3 C1 H1A 109.5
C3 C1 H1B 109.5
H1A C1 H1B 109.5
C3 C1 H1C 109.5
H1A C1 H1C 109.5
H1B C1 H1C 109.5
C3 C2 H2A 109.5
C3 C2 H2B 109.5
H2A C2 H2B 109.5
C3 C2 H2C 109.5
H2A C2 H2C 109.5
H2B C2 H2C 109.5
C5 C3 C4 108.4(3)
C5 C3 C1 109.0(3)
C4 C3 C1 108.6(3)
C5 C3 C2 110.4(3)
C4 C3 C2 110.1(3)
C1 C3 C2 110.2(3)
O1 C4 C3 111.8(2)
O1 C4 H4A 109.3
C3 C4 H4A 109.3
O1 C4 H4B 109.3
C3 C4 H4B 109.3
H4A C4 H4B 107.9
O2 C5 C3 111.8(2)
O2 C5 H5A 109.3
C3 C5 H5A 109.3
O2 C5 H5B 109.3
C3 C5 H5B 109.3
H5A C5 H5B 107.9
N1 C6 C7 112.3(3)
N1 C6 H6A 109.2
C7 C6 H6A 109.2
N1 C6 H6B 109.2
C7 C6 H6B 109.2
H6A C6 H6B 107.9
N2 C7 C6 111.7(3)
N2 C7 H7A 109.3
C6 C7 H7A 109.3
N2 C7 H7B 109.3
C6 C7 H7B 109.3
H7A C7 H7B 107.9
C10 C8 H8A 109.5
C10 C8 H8B 109.5
H8A C8 H8B 109.5
C10 C8 H8C 109.5
H8A C8 H8C 109.5
H8B C8 H8C 109.5
C10 C9 H9A 109.5
C10 C9 H9B 109.5
H9A C9 H9B 109.5
C10 C9 H9C 109.5
H9A C9 H9C 109.5
H9B C9 H9C 109.5
C12 C10 C11 108.7(3)
C12 C10 C9 109.1(3)
C11 C10 C9 108.0(3)
C12 C10 C8 110.0(3)
C11 C10 C8 111.0(3)
C9 C10 C8 110.1(3)
O4 C11 C10 112.9(2)
O4 C11 H11A 109.0
C10 C11 H11A 109.0
O4 C11 H11B 109.0
C10 C11 H11B 109.0
H11A C11 H11B 107.8
O3 C12 C10 110.6(2)
O3 C12 H12A 109.5
C10 C12 H12A 109.5
O3 C12 H12B 109.5
C10 C12 H12B 109.5
H12A C12 H12B 108.1
C6 N1 P1 125.2(2)
C6 N1 H1 117(2)
P1 N1 H1 116(2)
C7 N2 P2 125.5(2)
C7 N2 H2 119(2)
P2 N2 H2 115(2)
C4 O1 P1 116.07(19)
C5 O2 P1 117.51(17)
C12 O3 P2 117.38(19)
C11 O4 P2 117.84(17)
O2 P1 O1 101.74(11)
O2 P1 N1 104.06(13)
O1 P1 N1 104.92(14)
O2 P1 S1 115.31(9)
O1 P1 S1 114.77(9)
N1 P1 S1 114.52(10)
O4 P2 O3 102.45(11)
O4 P2 N2 105.33(13)
O3 P2 N2 104.65(14)
O4 P2 S2 115.54(9)
O3 P2 S2 113.82(9)
N2 P2 S2 113.78(10)

loop_
_geom_bond_atom_site_label_1
_geom_bond_atom_site_label_2
_geom_bond_distance
C1 C3 1.528(4)
C1 H1A 0.9600
C1 H1B 0.9600
C1 H1C 0.9600
C2 C3 1.529(4)
C2 H2A 0.9600
C2 H2B 0.9600
C2 H2C 0.9600
C3 C5 1.510(4)
C3 C4 1.518(4)
C4 O1 1.452(3)
C4 H4A 0.9700
C4 H4B 0.9700
C5 O2 1.453(3)
C5 H5A 0.9700
C5 H5B 0.9700
C6 N1 1.468(4)
C6 C7 1.491(4)
C6 H6A 0.9700
C6 H6B 0.9700
C7 N2 1.465(4)
C7 H7A 0.9700
C7 H7B 0.9700
C8 C10 1.532(5)
C8 H8A 0.9600
C8 H8B 0.9600
C8 H8C 0.9600
C9 C10 1.530(4)
C9 H9A 0.9600
C9 H9B 0.9600
C9 H9C 0.9600
C10 C12 1.505(4)
C10 C11 1.507(4)
C11 O4 1.456(3)
C11 H11A 0.9700
C11 H11B 0.9700
C12 O3 1.464(4)
C12 H12A 0.9700
C12 H12B 0.9700
N1 P1 1.605(3)
N1 H1 0.856(10)
N2 P2 1.603(3)
N2 H2 0.849(10)
O1 P1 1.585(2)
O2 P1 1.581(2)
O3 P2 1.576(2)
O4 P2 1.570(2)
P1 S1 1.9141(11)
P2 S2 1.9299(12)

loop_
_geom_hbond_atom_site_label_D
_geom_hbond_atom_site_label_H
_geom_hbond_atom_site_label_A
_geom_hbond_site_symmetry_A
_geom_hbond_distance_DH
_geom_hbond_distance_HA
_geom_hbond_distance_DA
_geom_hbond_angle_DHA
_geom_hbond_publ_flag
N1 H1 S2 2_656 0.856(10) 2.692(19) 3.465(3) 151(3) yes
N2 H2 S2 3_656 0.849(10) 2.665(17) 3.450(3) 154(3) yes
C11 H11A O3 4_566 0.97 2.55 3.264(4) 131 yes

loop_
_geom_torsion_atom_site_label_1
_geom_torsion_atom_site_label_2
_geom_torsion_atom_site_label_3
_geom_torsion_atom_site_label_4
_geom_torsion
C5 C3 C4 O1 57.2(3)
C1 C3 C4 O1 175.5(3)
C2 C3 C4 O1 -63.7(3)
C4 C3 C5 O2 -55.6(3)
C1 C3 C5 O2 -173.6(3)
C2 C3 C5 O2 65.1(3)
N1 C6 C7 N2 -179.0(2)
C12 C10 C11 O4 55.6(3)
C9 C10 C11 O4 173.8(3)
C8 C10 C11 O4 -65.5(4)
C11 C10 C12 O3 -57.3(4)
C9 C10 C12 O3 -174.8(3)
C8 C10 C12 O3 64.4(4)
C7 C6 N1 P1 -102.0(3)
C6 C7 N2 P2 94.6(3)
C3 C4 O1 P1 -59.9(3)
C3 C5 O2 P1 57.7(3)
C10 C12 O3 P2 59.8(3)
C10 C11 O4 P2 -54.8(3)
C5 O2 P1 O1 -51.2(2)
C5 O2 P1 N1 -160.1(2)
C5 O2 P1 S1 73.6(2)
C4 O1 P1 O2 52.0(2)
C4 O1 P1 N1 160.2(2)
C4 O1 P1 S1 -73.2(2)
C6 N1 P1 O2 57.9(3)
C6 N1 P1 O1 -48.6(3)
C6 N1 P1 S1 -175.3(3)
C11 O4 P2 O3 47.6(2)
C11 O4 P2 N2 156.8(2)
C11 O4 P2 S2 -76.7(2)
C12 O3 P2 O4 -50.6(2)
C12 O3 P2 N2 -160.3(2)
C12 O3 P2 S2 74.9(2)
C7 N2 P2 O4 -47.2(3)
C7 N2 P2 O3 60.4(3)
C7 N2 P2 S2 -174.8(2)

loop_
_cod_related_entry_id
_cod_related_entry_database
_cod_related_entry_code
1 ChemSpider 30655169
